data_7161221
loop_
_publ_author_name
'Ch\^ateau, Ars\`ene'
'Vigier, Clement'
'Jarsale, Karine'
'Legay, Remi'
'Lohier, Jean-Fran\,cois'
'Sopkova de Oliveira Santos, Jana'
'Cailly, Thomas'
'Fabis, Fr\'ed\'eric'
'Dubost, Emmanuelle'

_publ_section_title
;
 Study of aza-and diaza-cyclotribenzylidenes conformations
;
_journal_name_full 'Organic &amp; Biomolecular Chemistry'
_journal_paper_doi 10.1039/D6OB00727A
_journal_year 2026
_chemical_compound_source synthetised
_chemical_formula_moiety 'C24 H26 N2 O3'
_chemical_formula_sum 'C24 H26 N2 O3'
_chemical_formula_weight 390.47
_chemical_melting_point 389
_chemical_name_common CTB-2NMe
_space_group_crystal_system monoclinic
_space_group_IT_number 9
_space_group_name_Hall 'C -2yc'
_space_group_name_H-M_alt 'C 1 c 1'
_atom_sites_solution_hydrogens geom
_atom_sites_solution_primary direct
_atom_sites_solution_secondary difmap
_audit_creation_method SHELXL-2018
_audit_update_record
;
2026-01-09 deposited with the CCDC.	2026-06-10 downloaded from the CCDC.
;
_cell_angle_alpha 90
_cell_angle_beta 91.177(2)
_cell_angle_gamma 90
_cell_formula_units_Z 4
_cell_length_a 11.4984(7)
_cell_length_b 22.3158(13)
_cell_length_c 7.6236(4)
_cell_measurement_reflns_used 7993
_cell_measurement_temperature 150(2)
_cell_measurement_theta_max 31.02
_cell_measurement_theta_min 3.36
_cell_volume 1955.77(19)
_computing_cell_refinement 'Bruker SAINT'
_computing_data_collection 'Bruker APEX2'
_computing_data_reduction 'Bruker SAINT'
_computing_molecular_graphics 'Mercury 3.1'
_computing_publication_material 'SHELXL-2018 (Sheldrick 2018)'
_computing_structure_refinement 'SHELXL-2018 (Sheldrick 2018)'
_computing_structure_solution 'SHELXT 2014/5 (Sheldrick, 2014)'
_diffrn_ambient_temperature 150(2)
_diffrn_measured_fraction_theta_full 0.971
_diffrn_measured_fraction_theta_max 0.973
_diffrn_measurement_device_type 'Bruker D8 Ventura'
_diffrn_measurement_method '\f and \w scans'
_diffrn_radiation_type MoK\a
_diffrn_radiation_wavelength 0.71073
_diffrn_reflns_av_R_equivalents 0.0654
_diffrn_reflns_av_unetI/netI 0.0828
_diffrn_reflns_Laue_measured_fraction_full 0.971
_diffrn_reflns_Laue_measured_fraction_max 0.973
_diffrn_reflns_limit_h_max 16
_diffrn_reflns_limit_h_min -15
_diffrn_reflns_limit_k_max 30
_diffrn_reflns_limit_k_min -32
_diffrn_reflns_limit_l_max 10
_diffrn_reflns_limit_l_min -11
_diffrn_reflns_number 11169
_diffrn_reflns_point_group_measured_fraction_full 0.878
_diffrn_reflns_point_group_measured_fraction_max 0.819
_diffrn_reflns_theta_full 25.242
_diffrn_reflns_theta_max 31.034
_diffrn_reflns_theta_min 3.363
_diffrn_source 'MicroSource type I\mS '
_diffrn_standards_decay_% 0
_diffrn_standards_interval_count 0
_diffrn_standards_interval_time 0
_diffrn_standards_number 0
_exptl_absorpt_coefficient_mu 0.088
_exptl_absorpt_correction_T_max 0.7462
_exptl_absorpt_correction_T_min 0.2682
_exptl_absorpt_correction_type multi-scan
_exptl_absorpt_process_details 'Bruker SAINT'
_exptl_crystal_colour 'translucent pale brown'
_exptl_crystal_density_diffrn 1.326
_exptl_crystal_density_method 'not measured'
_exptl_crystal_description prism
_exptl_crystal_F_000 832
_exptl_crystal_recrystallization_method 'Re-crystallisation from solvent: Ether'
_exptl_crystal_size_max 0.424
_exptl_crystal_size_mid 0.247
_exptl_crystal_size_min 0.132
_refine_diff_density_max 0.567
_refine_diff_density_min -0.460
_refine_diff_density_rms 0.087
_refine_ls_abs_structure_details
;
 Flack x determined using 1418 quotients [(I+)-(I-)]/[(I+)+(I-)]
 (Parsons, Flack and Wagner, Acta Cryst. B69 (2013) 249-259).
;
_refine_ls_abs_structure_Flack 0.2(9)
_refine_ls_extinction_method none
_refine_ls_goodness_of_fit_ref 1.058
_refine_ls_hydrogen_treatment constr
_refine_ls_matrix_type full
_refine_ls_number_parameters 267
_refine_ls_number_reflns 5123
_refine_ls_number_restraints 2
_refine_ls_restrained_S_all 1.058
_refine_ls_R_factor_all 0.0917
_refine_ls_R_factor_gt 0.0776
_refine_ls_shift/su_max 0.000
_refine_ls_shift/su_mean 0.000
_refine_ls_structure_factor_coef Fsqd
_refine_ls_weighting_details 'w=1/[\s^2^(Fo^2^)+(0.1283P)^2^+1.8573P] where P=(Fo^2^+2Fc^2^)/3'
_refine_ls_weighting_scheme calc
_refine_ls_wR_factor_gt 0.1999
_refine_ls_wR_factor_ref 0.2176
_reflns_Friedel_coverage 0.679
_reflns_Friedel_fraction_full 0.785
_reflns_Friedel_fraction_max 0.664
_reflns_number_gt 4315
_reflns_number_total 5123
_reflns_threshold_expression 'I > 2\s(I)'
_cod_data_source_file d6ob00727a2.cif
_cod_data_source_block acu3f2_a
_cod_original_sg_symbol_H-M 'C c'
_cod_database_code 7161221
_shelx_space_group_comment
;
The symmetry employed for this shelxl refinement is uniquely defined
by the following loop, which should always be used as a source of
symmetry information in preference to the above space-group names.
They are only intended as comments.
;

loop_
_space_group_symop_operation_xyz
'x, y, z'
'x, -y, z+1/2'
'x+1/2, y+1/2, z'
'x+1/2, -y+1/2, z+1/2'

loop_
_atom_site_label
_atom_site_type_symbol
_atom_site_fract_x
_atom_site_fract_y
_atom_site_fract_z
_atom_site_U_iso_or_equiv
_atom_site_adp_type
_atom_site_occupancy
_atom_site_site_symmetry_order
_atom_site_calc_flag
_atom_site_refinement_flags_posn
_atom_site_refinement_flags_adp
_atom_site_refinement_flags_occupancy
_atom_site_disorder_assembly
_atom_site_disorder_group
O001 O 0.1675(3) 0.55664(14) 0.3652(4) 0.0274(6) Uani 1 1 d . . . . .
O1 O 0.5287(3) 0.84731(15) 0.1657(5) 0.0368(8) Uani 1 1 d . . . . .
O002 O 0.8617(3) 0.53679(13) 0.9814(4) 0.0291(6) Uani 1 1 d . . . . .
N1 N 0.6962(3) 0.71606(15) 0.7475(5) 0.0264(7) Uani 1 1 d . . . . .
N003 N 0.4740(3) 0.65491(14) 0.6900(4) 0.0187(6) Uani 1 1 d . . . . .
C006 C 0.4317(3) 0.62701(15) 0.5356(4) 0.0172(6) Uani 1 1 d . . . . .
C007 C 0.3179(3) 0.60622(16) 0.5182(4) 0.0191(6) Uani 1 1 d . . . . .
H007 H 0.264714 0.612657 0.609935 0.023 Uiso 1 1 calc R U . . .
C008 C 0.5742(3) 0.62482(16) 0.7649(4) 0.0187(6) Uani 1 1 d . . . . .
C009 C 0.6297(3) 0.64864(16) 0.4008(5) 0.0205(7) Uani 1 1 d . . . . .
H00A H 0.668281 0.641720 0.287689 0.025 Uiso 1 1 calc R U . . .
H00B H 0.677657 0.629581 0.494596 0.025 Uiso 1 1 calc R U . . .
C00A C 0.5100(3) 0.62008(15) 0.3951(4) 0.0187(6) Uani 1 1 d . . . . .
C00B C 0.2816(3) 0.57582(17) 0.3657(5) 0.0214(7) Uani 1 1 d . . . . .
C00C C 0.5669(3) 0.56423(16) 0.8056(4) 0.0189(6) Uani 1 1 d . . . . .
H00C H 0.495793 0.543860 0.781404 0.023 Uiso 1 1 calc R U . . .
C00D C 0.4702(3) 0.58966(17) 0.2466(5) 0.0222(7) Uani 1 1 d . . . . .
H00D H 0.521787 0.584480 0.152050 0.027 Uiso 1 1 calc R U . . .
C00E C 0.7723(3) 0.62356(17) 0.8732(5) 0.0232(7) Uani 1 1 d . . . . .
H00E H 0.843550 0.643669 0.898530 0.028 Uiso 1 1 calc R U . . .
C00F C 0.6792(3) 0.65569(16) 0.7953(5) 0.0204(6) Uani 1 1 d . . . . .
C00G C 0.6220(3) 0.71565(16) 0.4351(5) 0.0211(7) Uani 1 1 d . . . . .
C00H C 0.6591(3) 0.53213(17) 0.8801(5) 0.0219(7) Uani 1 1 d . . . . .
H00H H 0.651755 0.490745 0.906966 0.026 Uiso 1 1 calc R U . . .
C00I C 0.7621(3) 0.56282(17) 0.9137(5) 0.0214(7) Uani 1 1 d . . . . .
C00J C 0.5807(3) 0.74925(17) 0.2918(5) 0.0242(7) Uani 1 1 d . . . . .
H00J H 0.562675 0.729428 0.184313 0.029 Uiso 1 1 calc R U . . .
C00K C 0.6291(4) 0.80683(17) 0.6035(6) 0.0277(8) Uani 1 1 d . . . . .
H00K H 0.644593 0.827131 0.711023 0.033 Uiso 1 1 calc R U . . .
C00L C 0.5652(3) 0.81122(17) 0.3030(6) 0.0273(8) Uani 1 1 d . . . . .
C00M C 0.3577(4) 0.56637(17) 0.2299(5) 0.0240(7) Uani 1 1 d . . . . .
H00M H 0.334122 0.544601 0.128209 0.029 Uiso 1 1 calc R U . . .
C00N C 0.8634(4) 0.47279(19) 0.9843(6) 0.0287(8) Uani 1 1 d . . . . .
H00F H 0.940327 0.458887 1.024073 0.043 Uiso 1 1 calc R U . . .
H00G H 0.846573 0.457408 0.866056 0.043 Uiso 1 1 calc R U . . .
H00I H 0.804349 0.458161 1.064764 0.043 Uiso 1 1 calc R U . . .
C00O C 0.5897(4) 0.83940(17) 0.4606(6) 0.0300(9) Uani 1 1 d . . . . .
H00O H 0.579262 0.881482 0.470650 0.036 Uiso 1 1 calc R U . . .
C00P C 0.6473(3) 0.74444(16) 0.5956(5) 0.0230(7) Uani 1 1 d . . . . .
C00Q C 0.7698(4) 0.7529(2) 0.8628(7) 0.0334(9) Uani 1 1 d . . . . .
H00L H 0.813864 0.781318 0.792083 0.050 Uiso 1 1 calc R U . . .
H00N H 0.824000 0.727077 0.928863 0.050 Uiso 1 1 calc R U . . .
H00P H 0.721106 0.774944 0.944620 0.050 Uiso 1 1 calc R U . . .
C00R C 0.3886(4) 0.6721(2) 0.8205(5) 0.0287(8) Uani 1 1 d . . . . .
H00Q H 0.427743 0.693744 0.916699 0.043 Uiso 1 1 calc R U . . .
H00R H 0.351399 0.636025 0.866724 0.043 Uiso 1 1 calc R U . . .
H00S H 0.329417 0.697963 0.765567 0.043 Uiso 1 1 calc R U . . .
C00S C 0.1352(4) 0.5129(2) 0.2364(6) 0.0360(10) Uani 1 1 d . . . . .
H00T H 0.055456 0.499365 0.256645 0.054 Uiso 1 1 calc R U . . .
H00U H 0.188322 0.478646 0.245101 0.054 Uiso 1 1 calc R U . . .
H00V H 0.139499 0.530641 0.119167 0.054 Uiso 1 1 calc R U . . .
C00T C 0.4728(5) 0.8189(2) 0.0183(6) 0.0391(11) Uani 1 1 d . . . . .
H00W H 0.453095 0.849169 -0.070756 0.059 Uiso 1 1 calc R U . . .
H00X H 0.401641 0.799046 0.056177 0.059 Uiso 1 1 calc R U . . .
H00Y H 0.525423 0.789206 -0.031615 0.059 Uiso 1 1 calc R U . . .

loop_
_atom_site_aniso_label
_atom_site_aniso_U_11
_atom_site_aniso_U_22
_atom_site_aniso_U_33
_atom_site_aniso_U_23
_atom_site_aniso_U_13
_atom_site_aniso_U_12
O001 0.0224(12) 0.0321(15) 0.0276(13) -0.0074(11) -0.0018(10) -0.0043(11)
O1 0.0410(18) 0.0282(16) 0.0416(17) 0.0141(13) 0.0092(14) 0.0028(13)
O002 0.0232(13) 0.0273(14) 0.0365(15) 0.0048(12) -0.0073(11) -0.0030(11)
N1 0.0271(16) 0.0189(15) 0.0329(17) 0.0000(12) -0.0040(13) -0.0062(13)
N003 0.0179(13) 0.0214(14) 0.0168(12) -0.0045(10) 0.0035(10) 0.0002(11)
C006 0.0195(14) 0.0164(14) 0.0161(14) -0.0010(11) 0.0049(11) 0.0008(12)
C007 0.0211(15) 0.0177(15) 0.0185(15) -0.0021(12) 0.0022(11) 0.0020(12)
C008 0.0188(14) 0.0195(16) 0.0179(14) -0.0024(11) 0.0044(11) 0.0001(12)
C009 0.0216(16) 0.0173(15) 0.0228(16) -0.0013(12) 0.0066(12) 0.0002(12)
C00A 0.0226(15) 0.0159(14) 0.0179(14) -0.0006(11) 0.0055(12) 0.0031(12)
C00B 0.0218(16) 0.0211(16) 0.0211(15) -0.0018(13) -0.0020(12) 0.0002(13)
C00C 0.0192(14) 0.0200(16) 0.0178(14) -0.0012(11) 0.0037(11) -0.0024(12)
C00D 0.0262(17) 0.0229(17) 0.0178(14) -0.0026(12) 0.0073(12) 0.0026(13)
C00E 0.0201(16) 0.0253(18) 0.0241(17) -0.0023(13) 0.0010(13) -0.0039(14)
C00F 0.0212(15) 0.0189(15) 0.0214(15) -0.0027(12) 0.0042(12) -0.0018(12)
C00G 0.0197(15) 0.0153(15) 0.0287(17) 0.0019(12) 0.0086(13) 0.0000(12)
C00H 0.0236(16) 0.0215(17) 0.0206(15) 0.0010(12) 0.0021(12) -0.0025(13)
C00I 0.0209(15) 0.0225(17) 0.0209(15) -0.0019(12) 0.0021(12) -0.0008(13)
C00J 0.0218(16) 0.0193(16) 0.0318(18) 0.0030(14) 0.0114(14) -0.0002(13)
C00K 0.0291(19) 0.0149(15) 0.040(2) -0.0029(14) 0.0107(16) -0.0011(14)
C00L 0.0240(17) 0.0193(17) 0.039(2) 0.0092(15) 0.0131(15) 0.0021(14)
C00M 0.0300(18) 0.0239(17) 0.0180(15) -0.0051(13) -0.0022(13) -0.0002(14)
C00N 0.0289(19) 0.0246(18) 0.0323(19) 0.0068(15) -0.0028(15) -0.0013(15)
C00O 0.0289(18) 0.0166(16) 0.045(2) 0.0031(15) 0.0135(16) 0.0012(14)
C00P 0.0201(16) 0.0160(15) 0.0331(18) 0.0005(13) 0.0066(13) -0.0022(12)
C00Q 0.0269(19) 0.0255(19) 0.048(2) -0.0091(18) -0.0071(17) -0.0040(16)
C00R 0.0257(17) 0.037(2) 0.0236(17) -0.0119(15) 0.0053(13) 0.0042(16)
C00S 0.031(2) 0.041(2) 0.035(2) -0.0119(18) -0.0061(16) -0.0082(18)
C00T 0.046(3) 0.038(2) 0.034(2) 0.0098(18) 0.0107(19) 0.013(2)

loop_
_atom_type_symbol
_atom_type_description
_atom_type_scat_dispersion_real
_atom_type_scat_dispersion_imag
_atom_type_scat_source
C C 0.0033 0.0016 'International Tables Vol C Tables 4.2.6.8 and 6.1.1.4'
H H 0.0000 0.0000 'International Tables Vol C Tables 4.2.6.8 and 6.1.1.4'
N N 0.0061 0.0033 'International Tables Vol C Tables 4.2.6.8 and 6.1.1.4'
O O 0.0106 0.0060 'International Tables Vol C Tables 4.2.6.8 and 6.1.1.4'

loop_
_geom_angle_atom_site_label_1
_geom_angle_atom_site_label_2
_geom_angle_atom_site_label_3
_geom_angle
_geom_angle_site_symmetry_1
_geom_angle_site_symmetry_3
_geom_angle_publ_flag
C00B O001 C00S 116.6(3) . . ?
C00L O1 C00T 117.5(3) . . ?
C00I O002 C00N 116.1(3) . . ?
C00F N1 C00P 125.4(3) . . ?
C00F N1 C00Q 117.6(3) . . ?
C00P N1 C00Q 116.9(3) . . ?
C006 N003 C008 112.6(3) . . ?
C006 N003 C00R 117.3(3) . . ?
C008 N003 C00R 113.2(3) . . ?
C007 C006 N003 122.3(3) . . ?
C007 C006 C00A 120.0(3) . . ?
N003 C006 C00A 117.7(3) . . ?
C006 C007 C00B 120.3(3) . . ?
C00C C008 C00F 119.7(3) . . ?
C00C C008 N003 119.3(3) . . ?
C00F C008 N003 120.9(3) . . ?
C00A C009 C00G 111.2(3) . . ?
C00D C00A C006 117.7(3) . . ?
C00D C00A C009 120.8(3) . . ?
C006 C00A C009 121.4(3) . . ?
O001 C00B C00M 124.5(3) . . ?
O001 C00B C007 114.8(3) . . ?
C00M C00B C007 120.7(3) . . ?
C008 C00C C00H 122.9(3) . . ?
C00A C00D C00M 123.0(3) . . ?
C00I C00E C00F 121.4(3) . . ?
C008 C00F C00E 117.6(3) . . ?
C008 C00F N1 123.3(3) . . ?
C00E C00F N1 119.1(3) . . ?
C00J C00G C00P 119.7(3) . . ?
C00J C00G C009 114.4(3) . . ?
C00P C00G C009 125.9(3) . . ?
C00I C00H C00C 117.5(3) . . ?
O002 C00I C00H 124.2(3) . . ?
O002 C00I C00E 114.9(3) . . ?
C00H C00I C00E 120.9(3) . . ?
C00L C00J C00G 121.6(4) . . ?
C00O C00K C00P 122.2(4) . . ?
O1 C00L C00O 116.6(4) . . ?
O1 C00L C00J 124.7(4) . . ?
C00O C00L C00J 118.7(4) . . ?
C00B C00M C00D 118.3(3) . . ?
C00K C00O C00L 120.4(4) . . ?
C00G C00P C00K 117.4(4) . . ?
C00G C00P N1 125.1(3) . . ?
C00K C00P N1 117.4(4) . . ?

loop_
_geom_bond_atom_site_label_1
_geom_bond_atom_site_label_2
_geom_bond_distance
_geom_bond_site_symmetry_2
_geom_bond_publ_flag
O001 C00B 1.380(5) . ?
O001 C00S 1.429(5) . ?
O1 C00L 1.379(5) . ?
O1 C00T 1.431(7) . ?
O002 C00I 1.374(5) . ?
O002 C00N 1.429(5) . ?
N1 C00F 1.410(5) . ?
N1 C00P 1.426(5) . ?
N1 C00Q 1.461(5) . ?
N003 C006 1.409(4) . ?
N003 C008 1.441(5) . ?
N003 C00R 1.464(5) . ?
C006 C007 1.392(5) . ?
C006 C00A 1.421(4) . ?
C007 C00B 1.402(5) . ?
C008 C00C 1.390(5) . ?
C008 C00F 1.405(5) . ?
C009 C00A 1.517(5) . ?
C009 C00G 1.521(5) . ?
C00A C00D 1.389(5) . ?
C00B C00M 1.386(5) . ?
C00C C00H 1.391(5) . ?
C00D C00M 1.397(5) . ?
C00E C00I 1.396(5) . ?
C00E C00F 1.410(5) . ?
C00G C00J 1.400(5) . ?
C00G C00P 1.407(5) . ?
C00H C00I 1.388(5) . ?
C00J C00L 1.397(5) . ?
C00K C00O 1.379(6) . ?
C00K C00P 1.409(5) . ?
C00L C00O 1.380(6) . ?
